data_7228791
loop_
_publ_author_name
'Jing, Yi-Ming'
'Zheng, You-Xuan'

_publ_section_title
;
 Photoluminescence and electroluminescence of deep red iridium(iii)
 complexes with 2,3-diphenylquinoxaline derivatives and 1,3,4-oxadiazole
 derivatives ligands
;
_journal_issue 59
_journal_name_full 'RSC Adv.'
_journal_page_first 37021
_journal_paper_doi 10.1039/C7RA05530G
_journal_volume 7
_journal_year 2017
_chemical_formula_moiety 'C54 H35 Ir N6 O2'
_chemical_formula_sum 'C54 H35 Ir N6 O2'
_chemical_formula_weight 992.08
_space_group_crystal_system monoclinic
_space_group_IT_number 14
_space_group_name_Hall '-P 2ybc'
_space_group_name_H-M_alt 'P 1 21/c 1'
_symmetry_space_group_name_Hall '-P 2ybc'
_symmetry_space_group_name_H-M 'P 1 21/c 1'
_atom_sites_solution_hydrogens geom
_audit_creation_date 2017-03-01
_audit_creation_method
;
Olex2 1.2
(compiled 2017.01.04 svn.r3372 for OlexSys, GUI svn.r5289)
;
_audit_update_record
;
2017-03-01 deposited with the CCDC.
2017-07-19 downloaded from the CCDC.
;
_cell_angle_alpha 90
_cell_angle_beta 110.451(3)
_cell_angle_gamma 90
_cell_formula_units_Z 4
_cell_length_a 11.3469(19)
_cell_length_b 31.314(5)
_cell_length_c 13.335(2)
_cell_measurement_reflns_used 5855
_cell_measurement_temperature 293(2)
_cell_measurement_theta_max 25.32
_cell_measurement_theta_min 2.32
_cell_volume 4439.5(12)
_computing_cell_refinement 'Bruker SAINT'
_computing_data_collection 'Bruker APEX2'
_computing_data_reduction 'Bruker SAINT'
_computing_molecular_graphics 'Olex2 (Dolomanov et al., 2009)'
_computing_publication_material 'Olex2 (Dolomanov et al., 2009)'
_computing_structure_refinement 'ShelXL (Sheldrick, 2015)'
_computing_structure_solution 'SHELXS-97 (Sheldrick 2008)'
_diffrn_ambient_temperature 293.15
_diffrn_measured_fraction_theta_full 0.994
_diffrn_measured_fraction_theta_max 0.994
_diffrn_measurement_device_type 'Bruker APEX-II CCD'
_diffrn_measurement_method '\f and \w scans'
_diffrn_radiation_type MoK\a
_diffrn_radiation_wavelength 0.71073
_diffrn_reflns_av_R_equivalents 0.0657
_diffrn_reflns_av_unetI/netI 0.0713
_diffrn_reflns_Laue_measured_fraction_full 0.994
_diffrn_reflns_Laue_measured_fraction_max 0.994
_diffrn_reflns_limit_h_max 11
_diffrn_reflns_limit_h_min -13
_diffrn_reflns_limit_k_max 37
_diffrn_reflns_limit_k_min -37
_diffrn_reflns_limit_l_max 15
_diffrn_reflns_limit_l_min -13
_diffrn_reflns_number 24108
_diffrn_reflns_point_group_measured_fraction_full 0.994
_diffrn_reflns_point_group_measured_fraction_max 0.994
_diffrn_reflns_theta_full 25.009
_diffrn_reflns_theta_max 25.009
_diffrn_reflns_theta_min 1.755
_exptl_absorpt_coefficient_mu 3.057
_exptl_absorpt_correction_T_max 0.7455
_exptl_absorpt_correction_T_min 0.4451
_exptl_absorpt_correction_type multi-scan
_exptl_absorpt_process_details 'SADABS 2014/5'
_exptl_crystal_colour black
_exptl_crystal_colour_primary black
_exptl_crystal_density_diffrn 1.484
_exptl_crystal_description block
_exptl_crystal_F_000 1976
_exptl_crystal_size_max 0.27
_exptl_crystal_size_mid 0.24
_exptl_crystal_size_min 0.19
_refine_diff_density_max 5.635
_refine_diff_density_min -6.532
_refine_diff_density_rms 0.256
_refine_ls_extinction_method none
_refine_ls_goodness_of_fit_ref 1.133
_refine_ls_hydrogen_treatment constr
_refine_ls_matrix_type full
_refine_ls_number_parameters 562
_refine_ls_number_reflns 7779
_refine_ls_number_restraints 360
_refine_ls_restrained_S_all 1.113
_refine_ls_R_factor_all 0.1210
_refine_ls_R_factor_gt 0.1040
_refine_ls_shift/su_max 0.000
_refine_ls_shift/su_mean 0.000
_refine_ls_structure_factor_coef Fsqd
_refine_ls_weighting_details 'w=1/[\s^2^(Fo^2^)+(0.0305P)^2^+257.0153P] where P=(Fo^2^+2Fc^2^)/3'
_refine_ls_weighting_scheme calc
_refine_ls_wR_factor_gt 0.2567
_refine_ls_wR_factor_ref 0.2655
_reflns_Friedel_coverage 0.000
_reflns_number_gt 6215
_reflns_number_total 7779
_reflns_threshold_expression 'I > 2\s(I)'
_cod_data_source_file c7ra05530g2.cif
_cod_data_source_block 1_sq
_cod_original_cell_volume 4439.4(13)
_cod_database_code 7228791
_shelx_shelxl_version_number 2014/7
_shelx_space_group_comment
;
The symmetry employed for this shelxl refinement is uniquely defined
by the following loop, which should always be used as a source of
symmetry information in preference to the above space-group names.
They are only intended as comments.
;
_shelx_estimated_absorpt_t_max 0.594
_shelx_estimated_absorpt_t_min 0.492
_olex2_refinement_description
;
1. Fixed Uiso
 At 1.2 times of:
  All C(H) groups
2. Uiso/Uaniso restraints and constraints
Uanis(C1) \\sim Ueq, Uanis(C2) \\sim Ueq, Uanis(C3) \\sim Ueq, Uanis(C4) \\sim
Ueq, Uanis(C5) \\sim Ueq, Uanis(C6) \\sim Ueq, Uanis(C7) \\sim Ueq, Uanis(C8)
\\sim Ueq, Uanis(C9) \\sim Ueq, Uanis(C10) \\sim Ueq, Uanis(C11) \\sim Ueq,
Uanis(C12) \\sim Ueq, Uanis(C13) \\sim Ueq, Uanis(C14) \\sim Ueq, Uanis(C15)
\\sim Ueq, Uanis(C16) \\sim Ueq, Uanis(C17) \\sim Ueq, Uanis(C18) \\sim Ueq,
Uanis(C19) \\sim Ueq, Uanis(C20) \\sim Ueq, Uanis(C21) \\sim Ueq, Uanis(C22)
\\sim Ueq, Uanis(C23) \\sim Ueq, Uanis(C24) \\sim Ueq, Uanis(C25) \\sim Ueq,
Uanis(C26) \\sim Ueq, Uanis(C27) \\sim Ueq, Uanis(C28) \\sim Ueq, Uanis(C29)
\\sim Ueq, Uanis(C30) \\sim Ueq, Uanis(C31) \\sim Ueq, Uanis(C32) \\sim Ueq,
Uanis(C33) \\sim Ueq, Uanis(C34) \\sim Ueq, Uanis(C35) \\sim Ueq, Uanis(C36)
\\sim Ueq, Uanis(C37) \\sim Ueq, Uanis(C38) \\sim Ueq, Uanis(C39) \\sim Ueq,
Uanis(C40) \\sim Ueq, Uanis(C41) \\sim Ueq, Uanis(C42) \\sim Ueq, Uanis(C43)
\\sim Ueq, Uanis(C44) \\sim Ueq, Uanis(C45) \\sim Ueq, Uanis(C46) \\sim Ueq,
Uanis(C47) \\sim Ueq, Uanis(C48) \\sim Ueq, Uanis(C49) \\sim Ueq, Uanis(C50)
\\sim Ueq, Uanis(C51) \\sim Ueq, Uanis(C52) \\sim Ueq, Uanis(C53) \\sim Ueq,
Uanis(C54) \\sim Ueq, Uanis(N1) \\sim Ueq, Uanis(N2) \\sim Ueq, Uanis(N4) \\sim
Ueq, Uanis(N5) \\sim Ueq, Uanis(N6) \\sim Ueq: with sigma of 0.01 and sigma for
terminal atoms of 0.02
Uanis(C40) \\sim Ueq, Uanis(N3) \\sim Ueq, Uanis(C2) \\sim Ueq: with sigma of
0.001 and sigma for terminal atoms of 0.002
3.a Fixed occupancy and ADP/Uiso:
 N3
3.b Aromatic/amide H refined with riding coordinates:
 C2(H2), C3(H3), C4(H4), C5(H5), C10(H10), C11(H11), C12(H12), C13(H13),
 C14(H14), C16(H16), C17(H17), C18(H18), C19(H19), C22(H22), C23(H23), C24(H24),
  C25(H25), C30(H30), C31(H31), C32(H32), C33(H33), C34(H34), C36(H36),
 C37(H37), C38(H38), C39(H39), C42(H42), C43(H43), C44(H44), C45(H45), C50(H50),
  C51(H51), C52(H52), C53(H53), C54(H54)
;
_olex2_submission_special_instructions 'No special instructions were received'

loop_
_space_group_symop_operation_xyz
'x, y, z'
'-x, y+1/2, -z+1/2'
'-x, -y, -z'
'x, -y-1/2, z-1/2'

loop_
_atom_site_label
_atom_site_type_symbol
_atom_site_fract_x
_atom_site_fract_y
_atom_site_fract_z
_atom_site_U_iso_or_equiv
_atom_site_adp_type
_atom_site_occupancy
_atom_site_site_symmetry_order
_atom_site_calc_flag
_atom_site_refinement_flags_posn
_atom_site_refinement_flags_adp
_atom_site_disorder_assembly
_atom_site_disorder_group
C1 C 0.6178(16) 0.1127(5) 0.3226(14) 0.032(4) Uani 1 1 d . U A 1
C2 C 0.679(2) 0.0946(7) 0.4272(17) 0.047(5) Uani 1 1 d . U A 1
H2 H 0.7647 0.0887 0.4509 0.057 Uiso 1 1 calc R . A 1
C3 C 0.611(2) 0.0860(7) 0.4916(17) 0.049(5) Uani 1 1 d . U A 1
H3 H 0.6494 0.0718 0.5561 0.059 Uiso 1 1 calc R . A 1
C4 C 0.484(2) 0.0981(7) 0.4625(18) 0.050(5) Uani 1 1 d . U A 1
H4 H 0.4386 0.0925 0.5072 0.061 Uiso 1 1 calc R . A 1
C5 C 0.430(2) 0.1180(6) 0.3693(17) 0.046(5) Uani 1 1 d . U A 1
H5 H 0.3480 0.1278 0.3512 0.055 Uiso 1 1 calc R . A 1
C6 C 0.494(2) 0.1244(8) 0.298(2) 0.059(6) Uani 1 1 d . U A 1
C7 C 0.4360(19) 0.1400(6) 0.1899(17) 0.046(5) Uani 1 1 d . U . .
C8 C 0.314(2) 0.1617(7) 0.1416(17) 0.048(5) Uani 1 1 d . U . .
C9 C 0.2549(19) 0.1870(6) 0.2051(18) 0.047(5) Uani 1 1 d . U . .
C10 C 0.332(2) 0.2120(7) 0.289(2) 0.058(6) Uani 1 1 d . U . .
H10 H 0.4188 0.2108 0.3088 0.070 Uiso 1 1 calc R . . .
C11 C 0.275(2) 0.2393(8) 0.345(2) 0.062(6) Uani 1 1 d . U . .
H11 H 0.3249 0.2558 0.4018 0.074 Uiso 1 1 calc R . . .
C12 C 0.141(3) 0.2413(9) 0.312(2) 0.069(7) Uani 1 1 d . U . .
H12 H 0.1022 0.2599 0.3450 0.083 Uiso 1 1 calc R . . .
C13 C 0.068(2) 0.2144(9) 0.227(2) 0.068(7) Uani 1 1 d . U . .
H13 H -0.0191 0.2150 0.2074 0.081 Uiso 1 1 calc R . . .
C14 C 0.120(2) 0.1883(8) 0.175(2) 0.061(6) Uani 1 1 d . U . .
H14 H 0.0698 0.1711 0.1199 0.073 Uiso 1 1 calc R . . .
C15 C 0.317(2) 0.1470(8) -0.0252(19) 0.057(6) Uani 1 1 d . U . .
C16 C 0.251(3) 0.1446(8) -0.140(2) 0.066(7) Uani 1 1 d . U . .
H16 H 0.1673 0.1524 -0.1701 0.080 Uiso 1 1 calc R . . .
C17 C 0.309(3) 0.1321(9) -0.199(2) 0.080(8) Uani 1 1 d . U . .
H17 H 0.2674 0.1333 -0.2731 0.096 Uiso 1 1 calc R . . .
C18 C 0.440(3) 0.1154(8) -0.161(2) 0.067(7) Uani 1 1 d . U . .
H18 H 0.4779 0.1047 -0.2070 0.081 Uiso 1 1 calc R . . .
C19 C 0.499(2) 0.1170(7) -0.0525(18) 0.054(6) Uani 1 1 d . U . .
H19 H 0.5828 0.1083 -0.0273 0.065 Uiso 1 1 calc R . . .
C20 C 0.4484(18) 0.1303(6) 0.0278(17) 0.044(5) Uani 1 1 d . U . .
C21 C 0.7132(18) 0.0660(6) 0.1865(15) 0.037(4) Uani 1 1 d . U . .
C22 C 0.620(2) 0.0356(7) 0.1388(17) 0.049(5) Uani 1 1 d . U . .
H22 H 0.5360 0.0443 0.1151 0.059 Uiso 1 1 calc R . . .
C23 C 0.645(2) -0.0049(8) 0.126(2) 0.063(6) Uani 1 1 d . U . .
H23 H 0.5800 -0.0242 0.0951 0.076 Uiso 1 1 calc R . . .
C24 C 0.776(2) -0.0188(8) 0.160(2) 0.067(7) Uani 1 1 d . U . .
H24 H 0.7956 -0.0472 0.1536 0.080 Uiso 1 1 calc R . . .
C25 C 0.870(2) 0.0110(6) 0.2026(17) 0.046(5) Uani 1 1 d . U . .
H25 H 0.9536 0.0029 0.2205 0.055 Uiso 1 1 calc R . . .
C26 C 0.841(2) 0.0528(7) 0.2187(17) 0.046(5) Uani 1 1 d . U . .
C27 C 0.9319(17) 0.0843(6) 0.2754(15) 0.036(4) Uani 1 1 d . U . .
C28 C 1.0668(18) 0.0822(6) 0.3083(16) 0.040(4) Uani 1 1 d . U . .
C29 C 1.129(2) 0.0540(7) 0.2492(19) 0.052(5) Uani 1 1 d . U . .
C30 C 1.091(3) 0.0539(9) 0.139(2) 0.073(7) Uani 1 1 d . U . .
H30 H 1.0206 0.0696 0.1003 0.088 Uiso 1 1 calc R . . .
C31 C 1.152(3) 0.0326(11) 0.085(3) 0.093(9) Uani 1 1 d . U . .
H31 H 1.1230 0.0328 0.0106 0.111 Uiso 1 1 calc R . . .
C32 C 1.253(3) 0.0115(10) 0.139(2) 0.081(8) Uani 1 1 d . U . .
H32 H 1.2958 -0.0026 0.1012 0.097 Uiso 1 1 calc R . . .
C33 C 1.301(3) 0.0085(10) 0.251(3) 0.083(8) Uani 1 1 d . U . .
H33 H 1.3726 -0.0076 0.2869 0.099 Uiso 1 1 calc R . . .
C34 C 1.235(2) 0.0314(8) 0.308(2) 0.064(6) Uani 1 1 d . U . .
H34 H 1.2631 0.0312 0.3824 0.077 Uiso 1 1 calc R . . .
C35 C 1.0853(16) 0.1373(5) 0.4191(15) 0.033(4) Uani 1 1 d . U . .
C36 C 1.166(2) 0.1638(7) 0.5068(16) 0.047(5) Uani 1 1 d . U . .
H36 H 1.2517 0.1575 0.5382 0.056 Uiso 1 1 calc R . . .
C37 C 1.115(2) 0.1984(7) 0.5429(16) 0.046(5) Uani 1 1 d . U . .
H37 H 1.1658 0.2157 0.5975 0.055 Uiso 1 1 calc R . . .
C38 C 0.9877(19) 0.2072(7) 0.4978(16) 0.044(5) Uani 1 1 d . U . .
H38 H 0.9551 0.2303 0.5234 0.052 Uiso 1 1 calc R . . .
C39 C 0.9076(19) 0.1829(6) 0.4165(15) 0.039(4) Uani 1 1 d . U . .
H39 H 0.8226 0.1895 0.3861 0.047 Uiso 1 1 calc R . . .
C40 C 0.9578(14) 0.1486(5) 0.3822(12) 0.020(3) Uani 1 1 d . U . .
C41 C 0.6426(18) 0.2256(6) 0.1717(15) 0.037(4) Uani 1 1 d . U . .
C42 C 0.5868(19) 0.2633(7) 0.1925(17) 0.047(5) Uani 1 1 d . U . .
H42 H 0.5610 0.2645 0.2514 0.057 Uiso 1 1 calc R . . .
C43 C 0.570(2) 0.2985(8) 0.126(2) 0.064(6) Uani 1 1 d . U . .
H43 H 0.5360 0.3234 0.1426 0.076 Uiso 1 1 calc R . . .
C44 C 0.603(2) 0.2973(8) 0.037(2) 0.063(6) Uani 1 1 d . U . .
H44 H 0.5856 0.3208 -0.0085 0.075 Uiso 1 1 calc R . . .
C45 C 0.657(2) 0.2645(7) 0.014(2) 0.057(6) Uani 1 1 d . U . .
H45 H 0.6820 0.2653 -0.0454 0.068 Uiso 1 1 calc R . . .
C46 C 0.6797(18) 0.2260(6) 0.0803(16) 0.042(5) Uani 1 1 d . U . .
C47 C 0.7372(17) 0.1897(6) 0.0505(14) 0.035(4) Uani 1 1 d . U B 1
C48 C 0.8221(18) 0.1520(6) -0.0410(16) 0.041(4) Uani 1 1 d . U B 1
N5 N 0.7549(15) 0.1519(5) 0.0892(12) 0.038(4) Uani 1 1 d . U B 1
N6 N 0.8099(16) 0.1272(6) 0.0303(13) 0.048(4) Uani 1 1 d . U B 1
O2 O 0.7767(13) 0.1919(4) -0.0347(11) 0.047(3) Uani 1 1 d . . B 1
C49 C 0.862(2) 0.1433(7) -0.1327(17) 0.047(5) Uani 1 1 d . U . .
C50 C 0.876(2) 0.1766(8) -0.1940(19) 0.058(6) Uani 1 1 d . U . .
H50 H 0.8661 0.2047 -0.1756 0.069 Uiso 1 1 calc R . . .
C51 C 0.906(2) 0.1669(9) -0.288(2) 0.066(7) Uani 1 1 d . U . .
H51 H 0.9100 0.1888 -0.3342 0.079 Uiso 1 1 calc R . . .
C52 C 0.927(3) 0.1270(9) -0.309(2) 0.072(7) Uani 1 1 d . U . .
H52 H 0.9473 0.1210 -0.3699 0.086 Uiso 1 1 calc R . . .
C53 C 0.920(3) 0.0932(10) -0.241(2) 0.081(8) Uani 1 1 d . U . .
H53 H 0.9373 0.0654 -0.2550 0.097 Uiso 1 1 calc R . . .
C54 C 0.886(2) 0.1021(8) -0.1520(19) 0.057(6) Uani 1 1 d . U . .
H54 H 0.8808 0.0803 -0.1066 0.068 Uiso 1 1 calc R . . .
Ir1 Ir 0.69093(7) 0.12714(2) 0.21242(6) 0.0308(2) Uani 1 1 d . . . .
N1 N 0.5003(16) 0.1340(5) 0.1217(14) 0.042(4) Uani 1 1 d . U . .
N2 N 0.2551(18) 0.1631(6) 0.0364(16) 0.057(5) Uani 1 1 d . U . .
N3 N 0.8792(10) 0.1195(3) 0.3005(8) 0.010 Uani 1 1 d . U . .
N4 N 1.1406(15) 0.1052(5) 0.3848(14) 0.044(4) Uani 1 1 d . U . .
O1 O 0.6620(12) 0.1944(4) 0.2396(10) 0.037(3) Uani 1 1 d . . . .

loop_
_atom_site_aniso_label
_atom_site_aniso_U_11
_atom_site_aniso_U_22
_atom_site_aniso_U_33
_atom_site_aniso_U_23
_atom_site_aniso_U_13
_atom_site_aniso_U_12
C1 0.031(7) 0.024(7) 0.032(7) 0.002(6) 0.001(6) -0.003(6)
C2 0.047(5) 0.047(5) 0.047(5) 0.0004(10) 0.0165(19) 0.0001(10)
C3 0.048(8) 0.052(9) 0.043(8) 0.008(7) 0.011(7) 0.004(7)
C4 0.051(9) 0.051(9) 0.053(9) 0.005(7) 0.022(7) -0.005(7)
C5 0.044(8) 0.048(9) 0.049(8) 0.006(7) 0.022(7) 0.003(7)
C6 0.055(9) 0.062(10) 0.066(9) -0.001(8) 0.029(8) -0.005(8)
C7 0.042(8) 0.042(8) 0.050(9) 0.002(7) 0.010(7) 0.003(7)
C8 0.042(8) 0.047(8) 0.049(9) -0.002(7) 0.006(7) -0.004(7)
C9 0.043(8) 0.038(8) 0.055(9) 0.017(7) 0.010(7) 0.005(7)
C10 0.052(9) 0.057(9) 0.066(10) 0.007(8) 0.020(8) 0.004(7)
C11 0.067(10) 0.056(9) 0.063(10) 0.006(8) 0.025(8) 0.002(8)
C12 0.071(10) 0.069(10) 0.074(10) 0.007(8) 0.033(8) 0.009(8)
C13 0.058(10) 0.072(10) 0.075(10) 0.011(8) 0.024(8) 0.003(8)
C14 0.057(9) 0.067(10) 0.058(10) 0.009(8) 0.017(8) 0.001(8)
C15 0.055(9) 0.054(9) 0.049(9) 0.001(7) 0.001(7) 0.002(8)
C16 0.063(10) 0.062(10) 0.062(10) -0.004(8) 0.006(8) 0.006(8)
C17 0.084(11) 0.078(11) 0.069(11) 0.003(9) 0.015(8) -0.001(9)
C18 0.076(10) 0.063(10) 0.059(10) 0.002(8) 0.020(8) -0.002(8)
C19 0.054(9) 0.055(9) 0.048(9) 0.000(7) 0.014(7) -0.009(7)
C20 0.038(8) 0.027(7) 0.058(9) -0.011(7) 0.007(7) -0.002(6)
C21 0.040(8) 0.034(7) 0.036(8) -0.004(6) 0.013(6) -0.001(6)
C22 0.047(8) 0.050(9) 0.048(9) -0.006(7) 0.015(7) -0.006(7)
C23 0.064(10) 0.059(10) 0.063(10) -0.002(8) 0.018(8) -0.002(8)
C24 0.072(10) 0.056(10) 0.071(10) -0.004(8) 0.024(8) 0.003(8)
C25 0.048(8) 0.030(8) 0.056(9) -0.005(7) 0.015(7) 0.006(7)
C26 0.046(8) 0.045(8) 0.047(8) 0.000(7) 0.017(7) -0.003(7)
C27 0.030(7) 0.039(8) 0.037(8) 0.000(6) 0.008(6) -0.002(6)
C28 0.038(8) 0.040(8) 0.040(8) 0.003(7) 0.011(6) 0.004(7)
C29 0.045(8) 0.054(9) 0.058(9) -0.006(7) 0.021(7) 0.008(7)
C30 0.076(11) 0.075(11) 0.072(11) -0.005(8) 0.031(8) 0.010(8)
C31 0.092(12) 0.098(13) 0.093(12) -0.003(9) 0.039(9) 0.005(9)
C32 0.083(11) 0.083(12) 0.084(11) -0.011(9) 0.037(9) 0.007(9)
C33 0.076(11) 0.080(11) 0.094(12) -0.005(9) 0.032(9) 0.008(9)
C34 0.060(10) 0.064(10) 0.071(10) -0.002(8) 0.024(8) 0.003(8)
C35 0.027(7) 0.025(7) 0.041(8) -0.001(6) 0.003(6) -0.006(6)
C36 0.040(8) 0.052(9) 0.043(8) 0.000(7) 0.010(7) -0.004(7)
C37 0.047(8) 0.049(8) 0.040(8) -0.010(7) 0.013(7) -0.006(7)
C38 0.045(8) 0.045(8) 0.042(8) -0.007(7) 0.017(7) 0.001(7)
C39 0.040(8) 0.043(8) 0.032(8) 0.005(6) 0.012(6) -0.001(7)
C40 0.020(3) 0.019(3) 0.020(3) -0.0009(10) 0.0065(14) -0.0008(10)
C41 0.037(8) 0.033(7) 0.038(8) 0.000(6) 0.010(6) 0.001(6)
C42 0.044(8) 0.047(8) 0.046(8) 0.004(7) 0.009(7) 0.005(7)
C43 0.067(10) 0.053(9) 0.067(10) 0.001(8) 0.018(8) 0.005(8)
C44 0.064(10) 0.052(9) 0.067(10) 0.008(8) 0.017(8) 0.004(8)
C45 0.057(9) 0.054(9) 0.058(9) 0.002(8) 0.017(7) -0.001(8)
C46 0.040(8) 0.038(8) 0.043(8) 0.004(7) 0.010(7) -0.003(7)
C47 0.033(7) 0.035(7) 0.032(7) 0.004(6) 0.006(6) -0.005(6)
C48 0.040(8) 0.042(8) 0.038(8) 0.004(7) 0.010(6) 0.000(7)
N5 0.040(7) 0.041(7) 0.036(7) -0.004(6) 0.015(6) -0.007(6)
N6 0.051(8) 0.052(8) 0.044(7) 0.004(7) 0.020(6) 0.004(7)
O2 0.053(9) 0.041(8) 0.050(9) 0.007(7) 0.022(7) 0.000(7)
C49 0.044(8) 0.049(8) 0.049(9) 0.007(7) 0.016(7) -0.003(7)
C50 0.057(9) 0.063(10) 0.058(9) 0.008(8) 0.026(8) 0.002(8)
C51 0.065(10) 0.073(10) 0.062(10) 0.004(8) 0.025(8) 0.001(8)
C52 0.072(10) 0.078(11) 0.068(10) -0.005(8) 0.028(8) -0.003(8)
C53 0.083(11) 0.081(11) 0.081(11) -0.006(9) 0.030(9) 0.007(9)
C54 0.062(9) 0.051(9) 0.054(9) -0.001(7) 0.017(7) 0.002(7)
Ir1 0.0299(4) 0.0300(4) 0.0284(4) 0.0016(3) 0.0050(3) -0.0006(3)
N1 0.045(7) 0.029(7) 0.053(8) 0.003(6) 0.018(6) 0.003(6)
N2 0.050(8) 0.057(8) 0.056(8) 0.004(7) 0.008(7) 0.007(7)
N3 0.011 0.010 0.010 0.000 0.002 0.000
N4 0.036(7) 0.045(7) 0.049(8) 0.002(6) 0.013(6) 0.009(6)
O1 0.050(8) 0.025(6) 0.034(7) 0.001(5) 0.011(6) 0.001(6)

loop_
_atom_type_symbol
_atom_type_description
_atom_type_scat_dispersion_real
_atom_type_scat_dispersion_imag
_atom_type_scat_source
C C 0.0033 0.0016 'International Tables Vol C Tables 4.2.6.8 and 6.1.1.4'
H H 0.0000 0.0000 'International Tables Vol C Tables 4.2.6.8 and 6.1.1.4'
Ir Ir -1.4442 7.9887 'International Tables Vol C Tables 4.2.6.8 and 6.1.1.4'
N N 0.0061 0.0033 'International Tables Vol C Tables 4.2.6.8 and 6.1.1.4'
O O 0.0106 0.0060 'International Tables Vol C Tables 4.2.6.8 and 6.1.1.4'

loop_
_geom_angle_atom_site_label_1
_geom_angle_atom_site_label_2
_geom_angle_atom_site_label_3
_geom_angle
C2 C1 Ir1 128.6(14)
C6 C1 C2 116.3(19)
C6 C1 Ir1 114.9(14)
C1 C2 H2 120.0
C3 C2 C1 120(2)
C3 C2 H2 120.0
C2 C3 H3 119.3
C2 C3 C4 121(2)
C4 C3 H3 119.3
C3 C4 H4 120.9
C5 C4 C3 118(2)
C5 C4 H4 120.9
C4 C5 H5 119.1
C4 C5 C6 122(2)
C6 C5 H5 119.1
C1 C6 C5 122(2)
C1 C6 C7 113.4(19)
C5 C6 C7 124(2)
C6 C7 C8 129(2)
N1 C7 C6 117.2(19)
N1 C7 C8 114.3(19)
C7 C8 C9 122.8(19)
N2 C8 C7 122(2)
N2 C8 C9 115.0(19)
C10 C9 C8 118.6(19)
C10 C9 C14 121(2)
C14 C9 C8 120(2)
C9 C10 H10 120.5
C9 C10 C11 119(2)
C11 C10 H10 120.5
C10 C11 H11 120.3
C10 C11 C12 119(2)
C12 C11 H11 120.3
C11 C12 H12 120.6
C13 C12 C11 119(2)
C13 C12 H12 120.6
C12 C13 H13 118.8
C14 C13 C12 122(3)
C14 C13 H13 118.8
C9 C14 H14 120.3
C13 C14 C9 119(2)
C13 C14 H14 120.3
C16 C15 C20 122(2)
N2 C15 C16 119(2)
N2 C15 C20 119(2)
C15 C16 H16 120.2
C17 C16 C15 120(3)
C17 C16 H16 120.2
C16 C17 H17 117.5
C16 C17 C18 125(3)
C18 C17 H17 117.5
C17 C18 H18 122.6
C19 C18 C17 115(3)
C19 C18 H18 122.6
C18 C19 H19 115.9
C18 C19 C20 128(2)
C20 C19 H19 115.9
C19 C20 C15 109.9(19)
N1 C20 C15 120(2)
N1 C20 C19 129(2)
C22 C21 C26 118.1(18)
C22 C21 Ir1 127.8(15)
C26 C21 Ir1 114.0(14)
C21 C22 H22 118.5
C23 C22 C21 123(2)
C23 C22 H22 118.5
C22 C23 H23 120.4
C22 C23 C24 119(2)
C24 C23 H23 120.4
C23 C24 H24 120.6
C25 C24 C23 119(2)
C25 C24 H24 120.6
C24 C25 H25 119.6
C24 C25 C26 121(2)
C26 C25 H25 119.6
C21 C26 C27 115.4(18)
C25 C26 C21 120.0(19)
C25 C26 C27 124.4(19)
C26 C27 C28 128.4(18)
N3 C27 C26 113.1(16)
N3 C27 C28 118.6(16)
C27 C28 C29 120.4(18)
N4 C28 C27 122.9(18)
N4 C28 C29 116.6(18)
C30 C29 C28 122(2)
C30 C29 C34 119(2)
C34 C29 C28 118(2)
C29 C30 H30 118.3
C31 C30 C29 123(3)
C31 C30 H30 118.3
C30 C31 H31 120.9
C32 C31 C30 118(3)
C32 C31 H31 120.9
C31 C32 H32 117.6
C31 C32 C33 125(3)
C33 C32 H32 117.6
C32 C33 H33 121.8
C32 C33 C34 116(3)
C34 C33 H33 121.8
C29 C34 C33 118(3)
C29 C34 H34 120.9
C33 C34 H34 120.9
C40 C35 C36 114.8(16)
N4 C35 C36 117.0(16)
N4 C35 C40 128.1(16)
C35 C36 H36 120.3
C37 C36 C35 119.4(18)
C37 C36 H36 120.3
C36 C37 H37 119.8
C38 C37 C36 120.4(19)
C38 C37 H37 119.8
C37 C38 H38 118.8
C39 C38 C37 122.3(19)
C39 C38 H38 118.8
C38 C39 H39 121.3
C40 C39 C38 117.4(18)
C40 C39 H39 121.3
C35 C40 N3 112.9(13)
C39 C40 C35 125.6(15)
C39 C40 N3 121.5(14)
C42 C41 C46 116.7(18)
O1 C41 C42 118.0(18)
O1 C41 C46 125.2(17)
C41 C42 H42 119.7
C43 C42 C41 121(2)
C43 C42 H42 119.7
C42 C43 H43 119.4
C44 C43 C42 121(2)
C44 C43 H43 119.4
C43 C44 H44 119.1
C45 C44 C43 122(2)
C45 C44 H44 119.1
C44 C45 H45 119.6
C44 C45 C46 121(2)
C46 C45 H45 119.6
C41 C46 C45 118.9(19)
C41 C46 C47 122.0(17)
C47 C46 C45 119.1(19)
N5 C47 C46 130.1(18)
N5 C47 O2 109.5(17)
O2 C47 C46 120.2(16)
N6 C48 O2 111.8(18)
N6 C48 C49 130.9(19)
O2 C48 C49 116.9(17)
C47 N5 N6 108.9(16)
C47 N5 Ir1 126.3(13)
N6 N5 Ir1 124.4(12)
C48 N6 N5 105.7(17)
C47 O2 C48 104.1(14)
C50 C49 C48 119(2)
C54 C49 C48 118(2)
C54 C49 C50 122(2)
C49 C50 H50 121.0
C49 C50 C51 118(2)
C51 C50 H50 121.0
C50 C51 H51 120.0
C52 C51 C50 120(3)
C52 C51 H51 120.0
C51 C52 H52 119.7
C51 C52 C53 121(3)
C53 C52 H52 119.7
C52 C53 H53 120.2
C54 C53 C52 120(3)
C54 C53 H53 120.2
C49 C54 C53 119(2)
C49 C54 H54 120.5
C53 C54 H54 120.5
C1 Ir1 C21 91.2(7)
C1 Ir1 N5 171.2(7)
C1 Ir1 N1 80.5(7)
C1 Ir1 N3 99.8(6)
C1 Ir1 O1 88.3(6)
C21 Ir1 N5 96.7(7)
C21 Ir1 N1 99.7(7)
C21 Ir1 N3 79.4(6)
C21 Ir1 O1 178.8(7)
N5 Ir1 O1 83.7(5)
N1 Ir1 N5 94.5(6)
N1 Ir1 O1 79.1(5)
N3 Ir1 N5 85.3(5)
N3 Ir1 N1 179.0(6)
N3 Ir1 O1 101.8(4)
C7 N1 Ir1 108.4(13)
C20 N1 C7 122.2(19)
C20 N1 Ir1 129.2(15)
C8 N2 C15 116.9(19)
C27 N3 C40 119.1(12)
C27 N3 Ir1 114.5(10)
C40 N3 Ir1 126.4(9)
C28 N4 C35 115.7(16)
C41 O1 Ir1 127.5(11)

loop_
_geom_bond_atom_site_label_1
_geom_bond_atom_site_label_2
_geom_bond_distance
C1 C2 1.44(3)
C1 C6 1.38(3)
C1 Ir1 1.976(19)
C2 H2 0.9300
C2 C3 1.37(3)
C3 H3 0.9300
C3 C4 1.41(3)
C4 H4 0.9300
C4 C5 1.33(3)
C5 H5 0.9300
C5 C6 1.40(3)
C6 C7 1.44(3)
C7 C8 1.47(3)
C7 N1 1.36(3)
C8 C9 1.48(3)
C8 N2 1.33(3)
C9 C10 1.40(3)
C9 C14 1.44(3)
C10 H10 0.9300
C10 C11 1.42(3)
C11 H11 0.9300
C11 C12 1.43(4)
C12 H12 0.9300
C12 C13 1.42(4)
C13 H13 0.9300
C13 C14 1.34(3)
C14 H14 0.9300
C15 C16 1.46(3)
C15 C20 1.51(3)
C15 N2 1.35(3)
C16 H16 0.9300
C16 C17 1.25(4)
C17 H17 0.9300
C17 C18 1.48(4)
C18 H18 0.9300
C18 C19 1.37(3)
C19 H19 0.9300
C19 C20 1.44(3)
C20 N1 1.19(3)
C21 C22 1.40(3)
C21 C26 1.42(3)
C21 Ir1 1.977(18)
C22 H22 0.9300
C22 C23 1.32(3)
C23 H23 0.9300
C23 C24 1.46(3)
C24 H24 0.9300
C24 C25 1.38(3)
C25 H25 0.9300
C25 C26 1.38(3)
C26 C27 1.44(3)
C27 C28 1.44(3)
C27 N3 1.35(2)
C28 C29 1.51(3)
C28 N4 1.29(2)
C29 C30 1.38(3)
C29 C34 1.38(3)
C30 H30 0.9300
C30 C31 1.34(4)
C31 H31 0.9300
C31 C32 1.30(4)
C32 H32 0.9300
C32 C33 1.40(4)
C33 H33 0.9300
C33 C34 1.43(4)
C34 H34 0.9300
C35 C36 1.47(3)
C35 C40 1.40(2)
C35 N4 1.35(2)
C36 H36 0.9300
C36 C37 1.40(3)
C37 H37 0.9300
C37 C38 1.38(3)
C38 H38 0.9300
C38 C39 1.38(3)
C39 H39 0.9300
C39 C40 1.37(2)
C40 N3 1.461(18)
C41 C42 1.41(3)
C41 C46 1.42(3)
C41 O1 1.30(2)
C42 H42 0.9300
C42 C43 1.39(3)
C43 H43 0.9300
C43 C44 1.36(3)
C44 H44 0.9300
C44 C45 1.29(3)
C45 H45 0.9300
C45 C46 1.46(3)
C46 C47 1.44(3)
C47 N5 1.28(2)
C47 O2 1.36(2)
C48 N6 1.27(2)
C48 O2 1.37(2)
C48 C49 1.47(3)
N5 N6 1.40(2)
N5 Ir1 2.159(15)
C49 C50 1.37(3)
C49 C54 1.36(3)
C50 H50 0.9300
C50 C51 1.45(3)
C51 H51 0.9300
C51 C52 1.32(4)
C52 H52 0.9300
C52 C53 1.42(4)
C53 H53 0.9300
C53 C54 1.39(4)
C54 H54 0.9300
Ir1 N1 2.087(17)
Ir1 N3 2.061(11)
Ir1 O1 2.181(12)

loop_
_smtbx_masks_void_nr
_smtbx_masks_void_average_x
_smtbx_masks_void_average_y
_smtbx_masks_void_average_z
_smtbx_masks_void_volume
_smtbx_masks_void_count_electrons
1 -0.725 0.000 0.500 209.2 21.1
2 -0.605 0.500 0.000 209.2 21.1
